data_4100064
_journal_name_full 'Journal of the American Chemical Society'
_journal_paper_doi 10.1021/ja043527a
_journal_year 2005
_chemical_formula_moiety 'C24 H36 Cs O9 Ni S10 '
_chemical_formula_sum 'C24 H36 Cs Ni O9 S10'
_chemical_formula_weight 980.75
_space_group_IT_number 2
_symmetry_cell_setting triclinic
_symmetry_Int_Tables_number 2
_symmetry_space_group_name_Hall '-P 1'
_symmetry_space_group_name_H-M 'P -1'
_cell_angle_alpha 84.370(6)
_cell_angle_beta 87.094(5)
_cell_angle_gamma 80.51(1)
_cell_formula_units_Z 2
_cell_length_a 10.821(2)
_cell_length_b 12.935(3)
_cell_length_c 13.566(3)
_cell_measurement_temperature 195.1
_cell_volume 1862.6(6)
_cod_original_formula_sum 'C24 H36 Cs O9 Ni S10 '
_cod_database_code 4100064

loop_
_symmetry_equiv_pos_as_xyz
x,y,z
-x,-y,-z

loop_
_atom_site_label
_atom_site_type_symbol
_atom_site_fract_x
_atom_site_fract_y
_atom_site_fract_z
_atom_site_U_iso_or_equiv
_atom_site_adp_type
_atom_site_occupancy
_atom_site_symmetry_multiplicity
_atom_site_calc_flag
_atom_site_refinement_flags
_atom_site_disorder_assembly
_atom_site_disorder_group
Cs1 Cs 0.04820(3) 0.17697(2) -0.02469(2) 0.03548(7) Uani 1.00 1 d . . .
Ni1 Ni 0.34314(5) 0.03899(4) 0.42270(4) 0.0288(1) Uani 1.00 1 d . . .
S1 S 0.1760(1) -0.00142(8) 0.50060(8) 0.0354(3) Uani 1.00 1 d . . .
S2 S 0.0903(1) -0.21327(8) 0.55256(8) 0.0378(3) Uani 1.00 1 d . . .
S3 S 0.1222(1) -0.44662(9) 0.55829(9) 0.0473(3) Uani 1.00 1 d . . .
S4 S 0.3174(1) -0.32611(8) 0.46601(7) 0.0340(3) Uani 1.00 1 d . . .
S5 S 0.42000(9) -0.12358(8) 0.40244(7) 0.0320(3) Uani 1.00 1 d . . .
S6 S 0.5041(1) 0.08143(8) 0.33655(8) 0.0345(3) Uani 1.00 1 d . . .
S7 S 0.5876(1) 0.29468(8) 0.28609(8) 0.0345(3) Uani 1.00 1 d . . .
S8 S 0.5580(1) 0.5270(1) 0.2887(1) 0.0531(4) Uani 1.00 1 d . . .
S9 S 0.3751(1) 0.40241(8) 0.39383(8) 0.0356(3) Uani 1.00 1 d . . .
S10 S 0.2710(1) 0.20003(8) 0.45195(8) 0.0351(3) Uani 1.00 1 d . . .
O1 O 0.1375(3) 0.3340(2) 0.1240(2) 0.0421(9) Uani 1.00 1 d . . .
O2 O -0.1274(3) 0.3555(2) 0.0942(2) 0.0430(9) Uani 1.00 1 d . . .
O3 O -0.2197(3) 0.3281(2) -0.0969(2) 0.0457(9) Uani 1.00 1 d . . .
O4 O -0.0036(3) 0.3299(3) -0.2304(2) 0.050(1) Uani 1.00 1 d . . .
O5 O 0.2410(3) 0.2118(2) -0.2024(2) 0.0443(9) Uani 1.00 1 d . . .
O6 O 0.3236(3) 0.2410(2) -0.0083(2) 0.0407(9) Uani 1.00 1 d . . .
O7 O -0.0569(3) 0.0213(3) 0.1738(2) 0.0457(9) Uani 1.00 1 d . . .
O8 O -0.2562(3) 0.0342(3) 0.0478(3) 0.064(1) Uani 1.00 1 d . . .
O9 O -0.2016(3) -0.0254(3) -0.1464(2) 0.058(1) Uani 1.00 1 d . . .
C1 C 0.1998(4) -0.1364(3) 0.5000(3) 0.030(1) Uani 1.00 1 d . . .
C2 C 0.1745(4) -0.3347(3) 0.5284(3) 0.035(1) Uani 1.00 1 d . . .
C3 C 0.3056(4) -0.1890(3) 0.4584(3) 0.030(1) Uani 1.00 1 d . . .
C4 C 0.4840(4) 0.2154(3) 0.3446(3) 0.029(1) Uani 1.00 1 d . . .
C5 C 0.5087(4) 0.4139(3) 0.3208(3) 0.035(1) Uani 1.00 1 d . . .
C6 C 0.3846(4) 0.2657(3) 0.3946(3) 0.030(1) Uani 1.00 1 d . . .
C7 C 0.0452(5) 0.3336(4) 0.2014(3) 0.051(1) Uani 1.00 1 d . . .
C8 C -0.0729(5) 0.4028(4) 0.1682(4) 0.054(2) Uani 1.00 1 d . . .
C9 C -0.2258(4) 0.4278(4) 0.0496(4) 0.047(1) Uani 1.00 1 d . . .
C10 C -0.2945(5) 0.3713(4) -0.0175(4) 0.050(1) Uani 1.00 1 d . . .
C11 C -0.2086(5) 0.4062(4) -0.1784(4) 0.053(2) Uani 1.00 1 d . . .
C12 C -0.1281(5) 0.3562(4) -0.2601(4) 0.052(1) Uani 1.00 1 d . . .
C13 C 0.0793(5) 0.2950(4) -0.3105(3) 0.047(1) Uani 1.00 1 d . . .
C14 C 0.2112(5) 0.2927(4) -0.2817(3) 0.049(1) Uani 1.00 1 d . . .
C15 C 0.3670(4) 0.1993(4) -0.1750(3) 0.047(1) Uani 1.00 1 d . . .
C16 C 0.3869(4) 0.2707(4) -0.0973(3) 0.043(1) Uani 1.00 1 d . . .
C17 C 0.3506(4) 0.2948(4) 0.0717(3) 0.044(1) Uani 1.00 1 d . . .
C18 C 0.2565(4) 0.2831(4) 0.1554(3) 0.046(1) Uani 1.00 1 d . . .
C19 C -0.1815(4) 0.0517(5) 0.2071(4) 0.057(2) Uani 1.00 1 d . . .
C20 C -0.2622(5) 0.0937(4) 0.1249(4) 0.054(2) Uani 1.00 1 d . . .
C21 C -0.3356(5) 0.0717(4) -0.0285(4) 0.054(2) Uani 1.00 1 d . . .
C22 C -0.3276(5) 0.0053(5) -0.1107(4) 0.068(2) Uani 1.00 1 d . . .
C23 C -0.1530(5) 0.0494(4) -0.2152(4) 0.048(1) Uani 1.00 1 d . . .
C24 C -0.0268(5) 0.0004(4) -0.2524(3) 0.050(1) Uani 1.00 1 d . . .
H1 H 0.0283(5) 0.2640(4) 0.2175(3) 0.061(2) Uiso 1.00 1 c . . .
H2 H 0.0744(5) 0.3584(4) 0.2582(3) 0.061(2) Uiso 1.00 1 c . . .
H3 H -0.0531(5) 0.4688(4) 0.1407(4) 0.065(2) Uiso 1.00 1 c . . .
H4 H -0.1304(5) 0.4133(4) 0.2229(4) 0.065(2) Uiso 1.00 1 c . . .
H5 H -0.2820(4) 0.4564(4) 0.0997(4) 0.054(2) Uiso 1.00 1 c . . .
H6 H -0.1923(4) 0.4829(4) 0.0114(4) 0.054(2) Uiso 1.00 1 c . . .
H7 H -0.3631(5) 0.4194(4) -0.0445(4) 0.059(2) Uiso 1.00 1 c . . .
H8 H -0.3250(5) 0.3153(4) 0.0218(4) 0.059(2) Uiso 1.00 1 c . . .
H9 H -0.2896(5) 0.4345(4) -0.2018(4) 0.062(2) Uiso 1.00 1 c . . .
H10 H -0.1706(5) 0.4609(4) -0.1572(4) 0.062(2) Uiso 1.00 1 c . . .
H11 H -0.1316(5) 0.4040(4) -0.3182(4) 0.062(2) Uiso 1.00 1 c . . .
H12 H -0.1581(5) 0.2943(4) -0.2738(4) 0.062(2) Uiso 1.00 1 c . . .
H13 H 0.0686(5) 0.2261(4) -0.3228(3) 0.057(2) Uiso 1.00 1 c . . .
H14 H 0.0617(5) 0.3415(4) -0.3685(3) 0.057(2) Uiso 1.00 1 c . . .
H15 H 0.2181(5) 0.3590(4) -0.2598(3) 0.060(2) Uiso 1.00 1 c . . .
H16 H 0.2674(5) 0.2796(4) -0.3368(3) 0.060(2) Uiso 1.00 1 c . . .
H17 H 0.3916(4) 0.1286(4) -0.1484(3) 0.055(2) Uiso 1.00 1 c . . .
H18 H 0.4177(4) 0.2135(4) -0.2323(3) 0.055(2) Uiso 1.00 1 c . . .
H19 H 0.3543(4) 0.3413(4) -0.1198(3) 0.051(2) Uiso 1.00 1 c . . .
H20 H 0.4738(4) 0.2649(4) -0.0862(3) 0.051(2) Uiso 1.00 1 c . . .
H21 H 0.4322(4) 0.2664(4) 0.0938(3) 0.053(2) Uiso 1.00 1 c . . .
H22 H 0.3472(4) 0.3673(4) 0.0503(3) 0.053(2) Uiso 1.00 1 c . . .
H23 H 0.2788(4) 0.3141(4) 0.2112(3) 0.055(2) Uiso 1.00 1 c . . .
H24 H 0.2542(4) 0.2105(4) 0.1729(3) 0.055(2) Uiso 1.00 1 c . . .
H25 H -0.2117(4) -0.0080(5) 0.2399(4) 0.067(2) Uiso 1.00 1 c . . .
H26 H -0.1837(4) 0.1038(5) 0.2522(4) 0.067(2) Uiso 1.00 1 c . . .
H27 H -0.2396(5) 0.1596(4) 0.1002(4) 0.064(2) Uiso 1.00 1 c . . .
H28 H -0.3465(5) 0.1042(4) 0.1500(4) 0.064(2) Uiso 1.00 1 c . . .
H29 H -0.4191(5) 0.0820(4) -0.0019(4) 0.064(2) Uiso 1.00 1 c . . .
H30 H -0.3143(5) 0.1374(4) -0.0553(4) 0.064(2) Uiso 1.00 1 c . . .
H31 H -0.3758(5) 0.0418(5) -0.1637(4) 0.079(2) Uiso 1.00 1 c . . .
H32 H -0.3610(5) -0.0564(5) -0.0873(4) 0.080(2) Uiso 1.00 1 c . . .
H33 H -0.2080(5) 0.0691(4) -0.2687(4) 0.057(2) Uiso 1.00 1 c . . .
H34 H -0.1449(5) 0.1100(4) -0.1833(4) 0.057(2) Uiso 1.00 1 c . . .
H35 H -0.0344(5) -0.0636(4) -0.2786(3) 0.060(2) Uiso 1.00 1 c . . .
H36 H 0.0043(5) 0.0466(4) -0.3030(3) 0.060(2) Uiso 1.00 1 c . . .
